data_4124211
loop_
_publ_author_name
'Zeng, Zebing'
'Lee, Sangsu'
'Son, Minjung'
'Fukuda, Kotaro'
'Burrezo, Paula Mayorga'
'Zhu, Xiaojian'
'Qi, Qingbiao'
'Li, Run-Wei'
'Navarrete, Juan T L\'opez'
'Ding, Jun'
'Casado, Juan'
'Nakano, Masayoshi'
'Kim, Dongho'
'Wu, Jishan'

_publ_section_title
;
 Push-Pull Type Oligo(N-annulated perylene)quinodimethanes: Chain Length
 and Solvent-Dependent Ground States and Physical Properties.
;
_journal_issue 26
_journal_name_full 'Journal of the American Chemical Society'
_journal_page_first 8572
_journal_page_last 8583
_journal_paper_doi 10.1021/jacs.5b04156
_journal_volume 137
_journal_year 2015
_chemical_formula_sum 'C53 H51 N3 O2 S2'
_chemical_formula_weight 826.08
_chemical_name_systematic
; 
 ? 
;
_space_group_crystal_system triclinic
_space_group_IT_number 2
_space_group_name_Hall '-P 1'
_space_group_name_H-M_alt 'P -1'
_symmetry_space_group_name_Hall '-P 1'
_symmetry_space_group_name_H-M 'P -1'
_atom_sites_solution_hydrogens geom
_audit_creation_method SHELXL-2013
_cell_angle_alpha 94.7350(18)
_cell_angle_beta 105.0450(18)
_cell_angle_gamma 94.6510(18)
_cell_formula_units_Z 2
_cell_length_a 9.2392(4)
_cell_length_b 15.2056(6)
_cell_length_c 15.3450(6)
_cell_measurement_reflns_used 9985
_cell_measurement_temperature 100(2)
_cell_measurement_theta_max 66.69
_cell_measurement_theta_min 2.93
_cell_volume 2062.98(15)
_computing.cell_refinement 'APEX2 v2013.6--2 (Bruker AXS)'
_computing.data_collection 'APEX2 (Bruker AXS)'
_computing.data_reduction 'SAINT V8.32B (Bruker AXS Inc., 2013)'
_computing.molecular_graphics 'Bruker SHELXTL'
_computing.publication_material 'Bruker SHELXTL'
_computing.structure_refinement 'SHELXL--2013 (Sheldrick 2013)'
_computing.structure_solution 'SHELXS--97 (Sheldrick 2008)'

_diffrn_ambient_temperature 100(2)
_diffrn_measured_fraction_theta_full 0.985
_diffrn_measured_fraction_theta_max 0.985
_diffrn_measurement_device_type 'Bruker D8 Venture'
_diffrn_measurement_method '\f and \w scans'
_diffrn_radiation_type CuK\a
_diffrn_radiation_wavelength 1.54178
_diffrn_reflns_av_R_equivalents 0.0650
_diffrn_reflns_av_unetI/netI 0.0496
_diffrn_reflns_laue_measured_fraction_full 0.985
_diffrn_reflns_laue_measured_fraction_max 0.985
_diffrn_reflns_limit_h_max 10
_diffrn_reflns_limit_h_min -10
_diffrn_reflns_limit_k_max 18
_diffrn_reflns_limit_k_min -18
_diffrn_reflns_limit_l_max 18
_diffrn_reflns_limit_l_min -18
_diffrn_reflns_number 31358
_diffrn_reflns_point_group_measured_fraction_full 0.985
_diffrn_reflns_point_group_measured_fraction_max 0.985
_diffrn_reflns_theta_full 66.500
_diffrn_reflns_theta_max 66.595
_diffrn_reflns_theta_min 2.933
_diffrn_source 'Sealed Microfocusing Source'
_exptl_absorpt_coefficient_mu 1.538
_exptl_absorpt_correction_T_max 0.7528
_exptl_absorpt_correction_T_min 0.5721
_exptl_absorpt_correction_type multi-scan
_exptl_absorpt_process_details 'Sadabs, (Sheldrick 2012)'
_exptl_crystal_colour Dark_red
_exptl_crystal_density_diffrn 1.330
_exptl_crystal_density_meas ?
_exptl_crystal_density_method 'Not Measured'
_exptl_crystal_description Needle
_exptl_crystal_F_000 876
_exptl_crystal_size_max 0.500
_exptl_crystal_size_mid 0.060
_exptl_crystal_size_min 0.020
_refine_diff_density_max 0.398
_refine_diff_density_min -0.253
_refine_diff_density_rms 0.059
_refine_ls_extinction_method none
_refine_ls_goodness_of_fit_ref 1.008
_refine_ls_hydrogen_treatment constr
_refine_ls_matrix_type full
_refine_ls_number_parameters 544
_refine_ls_number_reflns 7165
_refine_ls_number_restraints 0
_refine_ls_restrained_S_all 1.008
_refine_ls_R_factor_all 0.0590
_refine_ls_R_factor_gt 0.0443
_refine_ls_shift/su_max 0.001
_refine_ls_shift/su_mean 0.000
_refine_ls_structure_factor_coef Fsqd
_refine_ls_weighting_details 'w=1/[\s^2^(Fo^2^)+(0.0727P)^2^+0.4130P] where P=(Fo^2^+2Fc^2^)/3'
_refine_ls_weighting_scheme calc
_refine_ls_wR_factor_gt 0.1098
_refine_ls_wR_factor_ref 0.1190
_reflns_Friedel_coverage 0.000
_reflns_number_gt 5783
_reflns_number_total 7165
_reflns_threshold_expression 'I > 2\s(I)'
_cod_data_source_file ja5b04156_si_003.cif
_cod_data_source_block E223
_cod_depositor_comments
;
The following automatic conversions were performed:

'_exptl_absorpt_correction_type' value 'Multi-scan' changed to
'multi-scan' according to
/usr/data/users/saulius/crontab/automatic-downloads/current/ACS/lib/dictionaries/cif_core.dic
dictionary named 'cif_core.dic' version 2.4.2 from 2011-04-26.

'_exptl_crystal_density_meas' value 'Not Measured' was changed to '?'
- the value is perceived as not measured.

Automatic conversion script
Id: cif_fix_values 3271 2015-04-21 07:52:19Z andrius 
;
_cod_database_code 4124211
_shelx_space_group_comment
; 
The symmetry employed for this shelxl refinement is uniquely defined 
by the following loop, which should always be used as a source of 
symmetry information in preference to the above space-group names. 
They are only intended as comments. 
;
_shelx_estimated_absorpt_t_min 0.513
_shelx_estimated_absorpt_t_max 0.970
_computing.bruker_data_scaling 'SADABS V2012/1 (Bruker AXS Inc.)'

_shelxl_version_number 2013-4

loop_
_space_group_symop_operation_xyz
'x, y, z'
'-x, -y, -z'

loop_
_atom_site_label
_atom_site_type_symbol
_atom_site_fract_x
_atom_site_fract_y
_atom_site_fract_z
_atom_site_U_iso_or_equiv
_atom_site_adp_type
_atom_site_occupancy
_atom_site_site_symmetry_order
_atom_site_calc_flag
_atom_site_refinement_flags_posn
_atom_site_refinement_flags_adp
S1 S 1.00032(6) 1.00010(3) 0.74504(3) 0.01967(13) Uani 1 1 d . .
S2 S 1.00197(6) 0.81074(3) 0.76264(3) 0.01987(13) Uani 1 1 d . .
O1 O 0.51169(17) 0.66516(9) 0.87474(10) 0.0246(3) Uani 1 1 d . .
O2 O 0.90926(17) 0.69233(9) 1.13751(9) 0.0225(3) Uani 1 1 d . .
N1 N 0.70711(19) 0.76747(10) 1.01501(11) 0.0175(4) Uani 1 1 d . .
N2 N 0.3504(2) 0.90189(12) 1.37930(13) 0.0299(4) Uani 1 1 d . .
N3 N 0.4364(2) 0.64613(12) 1.27778(13) 0.0312(5) Uani 1 1 d . .
C1 C 0.7637(2) 0.83281(13) 0.96791(13) 0.0167(4) Uani 1 1 d . .
C2 C 0.8348(2) 0.83370(13) 0.90090(13) 0.0179(4) Uani 1 1 d . .
H2 H 0.8569 0.7796 0.8742 0.021 Uiso 1 1 calc R U
C3 C 0.8774(2) 0.91779(13) 0.86978(13) 0.0168(4) Uani 1 1 d . .
C4 C 0.8422(2) 1.00318(13) 0.91063(13) 0.0170(4) Uani 1 1 d . .
C5 C 0.8758(2) 1.08982(13) 0.89043(13) 0.0190(4) Uani 1 1 d . .
H5 H 0.9280 1.0990 0.8456 0.023 Uiso 1 1 calc R U
C6 C 0.8329(2) 1.16238(13) 0.93577(13) 0.0200(4) Uani 1 1 d . .
H6 H 0.8570 1.2199 0.9201 0.024 Uiso 1 1 calc R U
C7 C 0.7572(2) 1.15540(13) 1.00239(13) 0.0183(4) Uani 1 1 d . .
H7 H 0.7294 1.2070 1.0306 0.022 Uiso 1 1 calc R U
C8 C 0.7220(2) 1.07141(13) 1.02776(13) 0.0166(4) Uani 1 1 d . .
C9 C 0.7669(2) 0.99865(13) 0.98019(13) 0.0167(4) Uani 1 1 d . .
C10 C 0.7337(2) 0.91469(13) 1.00540(13) 0.0164(4) Uani 1 1 d . .
C11 C 0.6652(2) 0.90118(13) 1.07179(13) 0.0166(4) Uani 1 1 d . .
C12 C 0.6478(2) 0.80983(13) 1.08029(13) 0.0176(4) Uani 1 1 d . .
C13 C 0.5815(2) 0.78256(13) 1.14557(13) 0.0184(4) Uani 1 1 d . .
H13 H 0.5710 0.7215 1.1544 0.022 Uiso 1 1 calc R U
C14 C 0.5284(2) 0.84723(13) 1.20016(13) 0.0179(4) Uani 1 1 d . .
C15 C 0.5459(2) 0.94352(13) 1.18808(13) 0.0174(4) Uani 1 1 d . .
C16 C 0.6174(2) 0.96823(13) 1.12141(13) 0.0173(4) Uani 1 1 d . .
C17 C 0.6446(2) 1.05631(13) 1.09922(13) 0.0163(4) Uani 1 1 d . .
C18 C 0.5915(2) 1.12218(13) 1.14810(13) 0.0186(4) Uani 1 1 d . .
H18 H 0.6036 1.1822 1.1360 0.022 Uiso 1 1 calc R U
C19 C 0.5212(2) 1.10036(13) 1.21421(13) 0.0205(4) Uani 1 1 d . .
H19 H 0.4873 1.1466 1.2469 0.025 Uiso 1 1 calc R U
C20 C 0.4978(2) 1.01348(13) 1.23497(13) 0.0202(4) Uani 1 1 d . .
H20 H 0.4493 1.0018 1.2809 0.024 Uiso 1 1 calc R U
C21 C 0.4593(2) 0.81452(13) 1.26464(13) 0.0196(4) Uani 1 1 d . .
C22 C 0.4004(2) 0.86491(14) 1.32712(14) 0.0223(4) Uani 1 1 d . .
C23 C 0.4459(2) 0.72138(14) 1.27267(13) 0.0227(5) Uani 1 1 d . .
C24 C 0.9509(2) 0.91256(13) 0.80152(13) 0.0179(4) Uani 1 1 d . .
C25 C 1.0817(2) 0.93992(14) 0.67198(13) 0.0199(4) Uani 1 1 d . .
C26 C 1.1444(2) 0.97811(14) 0.60886(14) 0.0235(5) Uani 1 1 d . .
H26 H 1.1434 1.0398 0.6031 0.028 Uiso 1 1 calc R U
C27 C 1.2083(3) 0.92478(15) 0.55465(14) 0.0256(5) Uani 1 1 d . .
H27 H 1.2517 0.9501 0.5115 0.031 Uiso 1 1 calc R U
C28 C 1.2094(2) 0.83427(15) 0.56286(14) 0.0240(5) Uani 1 1 d . .
H28 H 1.2537 0.7984 0.5254 0.029 Uiso 1 1 calc R U
C29 C 1.1463(2) 0.79610(14) 0.62519(14) 0.0219(4) Uani 1 1 d . .
H29 H 1.1467 0.7343 0.6305 0.026 Uiso 1 1 calc R U
C30 C 1.0822(2) 0.84938(13) 0.67996(13) 0.0195(4) Uani 1 1 d . .
C31 C 0.7155(2) 0.67421(13) 1.00303(13) 0.0180(4) Uani 1 1 d . .
C32 C 0.6141(2) 0.62096(13) 0.93065(13) 0.0200(4) Uani 1 1 d . .
C33 C 0.6232(2) 0.52980(13) 0.92023(14) 0.0215(4) Uani 1 1 d . .
H33 H 0.5566 0.4937 0.8700 0.026 Uiso 1 1 calc R U
C34 C 0.7298(3) 0.49186(13) 0.98334(14) 0.0218(4) Uani 1 1 d . .
C35 C 0.8278(2) 0.54420(13) 1.05736(14) 0.0223(4) Uani 1 1 d . .
H35 H 0.8994 0.5177 1.1008 0.027 Uiso 1 1 calc R U
C36 C 0.8203(2) 0.63556(13) 1.06729(13) 0.0192(4) Uani 1 1 d . .
C37 C 0.7399(3) 0.39327(14) 0.97272(15) 0.0286(5) Uani 1 1 d . .
H37A H 0.6637 0.3626 0.9968 0.043 Uiso 1 1 calc R U
H37B H 0.8404 0.3807 1.0062 0.043 Uiso 1 1 calc R U
H37C H 0.7221 0.3725 0.9083 0.043 Uiso 1 1 calc R U
C38 C 0.3913(2) 0.61486(14) 0.80514(14) 0.0237(5) Uani 1 1 d . .
H38A H 0.3021 0.6486 0.7936 0.028 Uiso 1 1 calc R U
H38B H 0.3630 0.5583 0.8272 0.028 Uiso 1 1 calc R U
C39 C 0.4326(2) 0.59468(14) 0.71701(14) 0.0243(5) Uani 1 1 d . .
H39A H 0.5124 0.5540 0.7264 0.029 Uiso 1 1 calc R U
H39B H 0.4735 0.6504 0.6988 0.029 Uiso 1 1 calc R U
C40 C 0.2973(2) 0.55230(14) 0.64116(14) 0.0234(5) Uani 1 1 d . .
H40A H 0.2611 0.4948 0.6581 0.028 Uiso 1 1 calc R U
H40B H 0.2150 0.5911 0.6354 0.028 Uiso 1 1 calc R U
C41 C 0.3311(3) 0.53669(14) 0.54949(14) 0.0254(5) Uani 1 1 d . .
H41A H 0.4061 0.4932 0.5536 0.030 Uiso 1 1 calc R U
H41B H 0.3766 0.5931 0.5353 0.030 Uiso 1 1 calc R U
C42 C 0.1922(2) 0.50260(14) 0.47231(14) 0.0237(5) Uani 1 1 d . .
H42A H 0.1221 0.5490 0.4638 0.028 Uiso 1 1 calc R U
H42B H 0.1403 0.4500 0.4895 0.028 Uiso 1 1 calc R U
C43 C 0.2283(2) 0.47744(14) 0.38258(14) 0.0239(5) Uani 1 1 d . .
H43A H 0.2734 0.5311 0.3630 0.029 Uiso 1 1 calc R U
H43B H 0.3042 0.4343 0.3922 0.029 Uiso 1 1 calc R U
C44 C 0.0906(2) 0.43717(14) 0.30726(14) 0.0228(4) Uani 1 1 d . .
H44A H 0.0144 0.4801 0.2977 0.027 Uiso 1 1 calc R U
H44B H 0.0458 0.3832 0.3265 0.027 Uiso 1 1 calc R U
C45 C 0.1284(3) 0.41277(14) 0.21766(14) 0.0269(5) Uani 1 1 d . .
H45A H 0.1710 0.4661 0.1976 0.040 Uiso 1 1 calc R U
H45B H 0.0364 0.3874 0.1716 0.040 Uiso 1 1 calc R U
H45C H 0.2019 0.3691 0.2263 0.040 Uiso 1 1 calc R U
C46 C 0.9958(2) 0.65383(14) 1.21417(14) 0.0229(5) Uani 1 1 d . .
H46A H 1.0729 0.6202 1.1964 0.027 Uiso 1 1 calc R U
H46B H 0.9291 0.6126 1.2369 0.027 Uiso 1 1 calc R U
C47 C 1.0707(2) 0.72860(14) 1.28715(14) 0.0240(5) Uani 1 1 d . .
H47A H 1.1282 0.7720 1.2608 0.029 Uiso 1 1 calc R U
H47B H 1.1440 0.7041 1.3358 0.029 Uiso 1 1 calc R U
C48 C 0.9639(3) 0.77790(14) 1.32986(14) 0.0236(5) Uani 1 1 d . .
H48A H 1.0208 0.8321 1.3672 0.028 Uiso 1 1 calc R U
H48B H 0.8837 0.7968 1.2807 0.028 Uiso 1 1 calc R U
C49 C 0.8901(3) 0.72360(14) 1.38915(15) 0.0246(5) Uani 1 1 d . .
H49A H 0.9695 0.6988 1.4341 0.030 Uiso 1 1 calc R U
H49B H 0.8230 0.6732 1.3505 0.030 Uiso 1 1 calc R U
C50 C 0.7986(2) 0.77781(14) 1.43943(14) 0.0236(5) Uani 1 1 d . .
H50A H 0.8658 0.8285 1.4774 0.028 Uiso 1 1 calc R U
H50B H 0.7190 0.8022 1.3943 0.028 Uiso 1 1 calc R U
C51 C 0.7248(3) 0.72498(14) 1.49992(15) 0.0263(5) Uani 1 1 d . .
H51A H 0.6832 0.6658 1.4670 0.032 Uiso 1 1 calc R U
H51B H 0.8036 0.7158 1.5550 0.032 Uiso 1 1 calc R U
C52 C 0.5990(3) 0.76809(15) 1.52924(15) 0.0275(5) Uani 1 1 d . .
H52A H 0.5130 0.7682 1.4751 0.033 Uiso 1 1 calc R U
H52B H 0.5642 0.7311 1.5716 0.033 Uiso 1 1 calc R U
C53 C 0.6425(3) 0.86230(15) 1.57486(16) 0.0319(5) Uani 1 1 d . .
H53A H 0.7241 0.8628 1.6304 0.048 Uiso 1 1 calc R U
H53B H 0.5550 0.8852 1.5901 0.048 Uiso 1 1 calc R U
H53C H 0.6766 0.8998 1.5335 0.048 Uiso 1 1 calc R U

loop_
_atom_site_aniso_label
_atom_site_aniso_U_11
_atom_site_aniso_U_22
_atom_site_aniso_U_33
_atom_site_aniso_U_23
_atom_site_aniso_U_13
_atom_site_aniso_U_12
S1 0.0247(3) 0.0172(2) 0.0212(3) 0.00261(18) 0.0133(2) 0.00258(19)
S2 0.0261(3) 0.0173(2) 0.0208(3) 0.00158(18) 0.0141(2) 0.0035(2)
O1 0.0295(9) 0.0184(7) 0.0230(7) -0.0001(6) 0.0022(6) 0.0044(6)
O2 0.0267(8) 0.0175(7) 0.0221(7) 0.0013(6) 0.0052(6) 0.0018(6)
N1 0.0239(10) 0.0132(8) 0.0190(8) 0.0004(6) 0.0120(7) 0.0034(7)
N2 0.0398(12) 0.0281(10) 0.0289(10) 0.0025(8) 0.0221(9) 0.0037(9)
N3 0.0448(13) 0.0245(11) 0.0296(10) 0.0024(8) 0.0207(9) 0.0004(9)
C1 0.0174(10) 0.0167(10) 0.0169(9) 0.0009(7) 0.0067(8) 0.0016(8)
C2 0.0203(11) 0.0159(10) 0.0186(10) -0.0009(8) 0.0073(8) 0.0034(8)
C3 0.0163(10) 0.0178(10) 0.0165(9) 0.0008(7) 0.0051(8) 0.0009(8)
C4 0.0165(10) 0.0165(10) 0.0185(10) 0.0016(8) 0.0054(8) 0.0024(8)
C5 0.0200(11) 0.0186(10) 0.0208(10) 0.0026(8) 0.0099(8) 0.0015(8)
C6 0.0215(11) 0.0173(10) 0.0218(10) 0.0038(8) 0.0065(8) 0.0018(8)
C7 0.0200(11) 0.0153(9) 0.0196(10) -0.0010(7) 0.0059(8) 0.0028(8)
C8 0.0139(10) 0.0175(10) 0.0180(9) -0.0006(7) 0.0042(8) 0.0015(8)
C9 0.0149(10) 0.0177(10) 0.0171(9) 0.0012(8) 0.0039(8) 0.0013(8)
C10 0.0156(10) 0.0175(10) 0.0165(9) 0.0002(7) 0.0054(8) 0.0024(8)
C11 0.0152(10) 0.0177(10) 0.0171(9) 0.0006(7) 0.0052(8) 0.0019(8)
C12 0.0169(11) 0.0184(10) 0.0185(10) 0.0010(8) 0.0058(8) 0.0044(8)
C13 0.0203(11) 0.0162(10) 0.0205(10) 0.0019(8) 0.0087(8) 0.0015(8)
C14 0.0140(10) 0.0208(10) 0.0177(10) -0.0005(8) 0.0033(8) 0.0014(8)
C15 0.0169(10) 0.0195(10) 0.0154(9) -0.0001(7) 0.0045(8) 0.0018(8)
C16 0.0152(10) 0.0183(10) 0.0172(9) -0.0003(8) 0.0031(8) 0.0019(8)
C17 0.0155(10) 0.0166(10) 0.0165(9) -0.0006(7) 0.0045(8) 0.0017(8)
C18 0.0182(11) 0.0166(10) 0.0210(10) -0.0003(8) 0.0057(8) 0.0022(8)
C19 0.0209(11) 0.0207(10) 0.0200(10) -0.0030(8) 0.0066(8) 0.0040(8)
C20 0.0201(11) 0.0231(10) 0.0189(10) -0.0011(8) 0.0093(8) 0.0017(8)
C21 0.0208(11) 0.0203(10) 0.0199(10) 0.0009(8) 0.0099(8) 0.0023(8)
C22 0.0230(11) 0.0234(11) 0.0222(10) 0.0035(8) 0.0100(9) -0.0011(9)
C23 0.0253(12) 0.0289(12) 0.0173(10) 0.0007(8) 0.0127(9) 0.0021(9)
C24 0.0173(11) 0.0178(10) 0.0188(9) 0.0016(8) 0.0055(8) 0.0021(8)
C25 0.0197(11) 0.0229(10) 0.0173(10) -0.0004(8) 0.0067(8) 0.0007(8)
C26 0.0284(12) 0.0230(11) 0.0225(10) 0.0041(8) 0.0127(9) 0.0025(9)
C27 0.0270(12) 0.0319(12) 0.0211(10) 0.0038(9) 0.0131(9) -0.0008(9)
C28 0.0208(11) 0.0314(12) 0.0211(10) -0.0030(9) 0.0096(9) 0.0023(9)
C29 0.0226(11) 0.0212(10) 0.0234(10) -0.0006(8) 0.0100(9) 0.0020(8)
C30 0.0183(11) 0.0220(10) 0.0185(10) -0.0002(8) 0.0070(8) -0.0005(8)
C31 0.0234(11) 0.0141(9) 0.0202(10) 0.0013(7) 0.0121(8) 0.0037(8)
C32 0.0237(11) 0.0192(10) 0.0206(10) 0.0027(8) 0.0117(9) 0.0037(8)
C33 0.0271(12) 0.0180(10) 0.0202(10) -0.0017(8) 0.0093(9) 0.0013(9)
C34 0.0297(12) 0.0169(10) 0.0227(10) 0.0025(8) 0.0136(9) 0.0034(9)
C35 0.0288(12) 0.0183(10) 0.0221(10) 0.0030(8) 0.0094(9) 0.0061(9)
C36 0.0218(11) 0.0170(10) 0.0208(10) -0.0002(8) 0.0102(8) 0.0009(8)
C37 0.0394(14) 0.0161(11) 0.0304(12) 0.0003(9) 0.0092(10) 0.0063(9)
C38 0.0245(12) 0.0210(10) 0.0241(11) -0.0007(8) 0.0046(9) 0.0032(9)
C39 0.0251(12) 0.0232(11) 0.0255(11) 0.0013(9) 0.0091(9) 0.0003(9)
C40 0.0236(12) 0.0221(11) 0.0260(11) 0.0003(8) 0.0097(9) 0.0026(9)
C41 0.0251(12) 0.0243(11) 0.0277(11) -0.0005(9) 0.0111(9) -0.0021(9)
C42 0.0260(12) 0.0225(11) 0.0251(11) 0.0024(8) 0.0112(9) 0.0039(9)
C43 0.0250(12) 0.0221(11) 0.0263(11) 0.0028(8) 0.0105(9) 0.0013(9)
C44 0.0240(12) 0.0216(10) 0.0248(11) 0.0036(8) 0.0097(9) 0.0022(9)
C45 0.0326(13) 0.0253(11) 0.0241(11) 0.0012(9) 0.0102(10) 0.0036(9)
C46 0.0247(12) 0.0221(10) 0.0227(10) 0.0041(8) 0.0068(9) 0.0055(9)
C47 0.0232(12) 0.0251(11) 0.0235(11) 0.0031(9) 0.0060(9) 0.0012(9)
C48 0.0259(12) 0.0210(10) 0.0236(11) -0.0002(8) 0.0073(9) 0.0013(9)
C49 0.0265(12) 0.0209(10) 0.0262(11) 0.0002(8) 0.0083(9) 0.0002(9)
C50 0.0255(12) 0.0212(10) 0.0247(11) 0.0024(8) 0.0080(9) 0.0027(9)
C51 0.0280(13) 0.0243(11) 0.0280(11) 0.0039(9) 0.0097(9) 0.0030(9)
C52 0.0278(13) 0.0287(12) 0.0280(11) 0.0039(9) 0.0112(10) 0.0017(9)
C53 0.0303(13) 0.0336(13) 0.0328(12) -0.0022(10) 0.0123(10) 0.0023(10)

loop_
_atom_type_symbol
_atom_type_description
_atom_type_scat_dispersion_real
_atom_type_scat_dispersion_imag
_atom_type_scat_source
C C 0.0181 0.0091 'International Tables Vol C Tables 4.2.6.8 and 6.1.1.4'
H H 0.0000 0.0000 'International Tables Vol C Tables 4.2.6.8 and 6.1.1.4'
N N 0.0311 0.0180 'International Tables Vol C Tables 4.2.6.8 and 6.1.1.4'
S S 0.3331 0.5567 'International Tables Vol C Tables 4.2.6.8 and 6.1.1.4'
O O 0.0492 0.0322 'International Tables Vol C Tables 4.2.6.8 and 6.1.1.4'

loop_
_geom_angle_atom_site_label_1
_geom_angle_atom_site_label_2
_geom_angle_atom_site_label_3
_geom_angle
C24 S1 C25 97.75(10)
C30 S2 C24 97.58(9)
C32 O1 C38 118.99(16)
C36 O2 C46 117.24(16)
C12 N1 C1 108.72(15)
C12 N1 C31 124.41(16)
C1 N1 C31 126.78(16)
C2 C1 C10 117.81(18)
C2 C1 N1 136.43(18)
C10 C1 N1 105.76(16)
C1 C2 C3 120.10(17)
C1 C2 H2 119.9
C3 C2 H2 119.9
C24 C3 C2 116.23(17)
C24 C3 C4 123.29(18)
C2 C3 C4 120.48(17)
C5 C4 C9 114.26(17)
C5 C4 C3 128.48(18)
C9 C4 C3 117.25(17)
C6 C5 C4 120.46(18)
C6 C5 H5 119.8
C4 C5 H5 119.8
C7 C6 C5 123.75(19)
C7 C6 H6 118.1
C5 C6 H6 118.1
C6 C7 C8 119.36(18)
C6 C7 H7 120.3
C8 C7 H7 120.3
C7 C8 C9 115.57(18)
C7 C8 C17 123.99(17)
C9 C8 C17 120.44(17)
C10 C9 C4 117.30(17)
C10 C9 C8 116.12(18)
C4 C9 C8 126.58(18)
C11 C10 C9 123.35(18)
C11 C10 C1 109.60(17)
C9 C10 C1 127.05(18)
C10 C11 C16 124.31(19)
C10 C11 C12 109.34(17)
C16 C11 C12 126.34(18)
C13 C12 N1 135.30(18)
C13 C12 C11 118.13(18)
N1 C12 C11 106.56(17)
C12 C13 C14 119.43(18)
C12 C13 H13 120.3
C14 C13 H13 120.3
C21 C14 C13 116.43(18)
C21 C14 C15 122.55(17)
C13 C14 C15 121.02(17)
C20 C15 C16 115.32(18)
C20 C15 C14 127.35(18)
C16 C15 C14 117.33(17)
C11 C16 C15 117.72(18)
C11 C16 C17 116.23(18)
C15 C16 C17 126.05(18)
C18 C17 C16 115.15(18)
C18 C17 C8 125.30(18)
C16 C17 C8 119.54(17)
C19 C18 C17 120.34(18)
C19 C18 H18 119.8
C17 C18 H18 119.8
C18 C19 C20 123.02(18)
C18 C19 H19 118.5
C20 C19 H19 118.5
C19 C20 C15 120.10(18)
C19 C20 H20 120.0
C15 C20 H20 120.0
C14 C21 C22 127.03(19)
C14 C21 C23 119.72(18)
C22 C21 C23 113.24(18)
N2 C22 C21 176.6(2)
N3 C23 C21 178.7(2)
C3 C24 S1 126.21(15)
C3 C24 S2 120.88(15)
S1 C24 S2 112.91(11)
C30 C25 C26 120.51(18)
C30 C25 S1 116.12(15)
C26 C25 S1 123.37(16)
C27 C26 C25 119.0(2)
C27 C26 H26 120.5
C25 C26 H26 120.5
C26 C27 C28 120.55(19)
C26 C27 H27 119.7
C28 C27 H27 119.7
C29 C28 C27 120.53(19)
C29 C28 H28 119.7
C27 C28 H28 119.7
C28 C29 C30 119.2(2)
C28 C29 H29 120.4
C30 C29 H29 120.4
C29 C30 C25 120.24(19)
C29 C30 S2 124.12(16)
C25 C30 S2 115.64(15)
C36 C31 C32 120.04(18)
C36 C31 N1 119.36(18)
C32 C31 N1 120.50(18)
O1 C32 C33 125.16(19)
O1 C32 C31 115.05(17)
C33 C32 C31 119.80(19)
C34 C33 C32 119.9(2)
C34 C33 H33 120.0
C32 C33 H33 120.0
C33 C34 C35 120.54(19)
C33 C34 C37 120.2(2)
C35 C34 C37 119.26(19)
C36 C35 C34 119.68(19)
C36 C35 H35 120.2
C34 C35 H35 120.2
O2 C36 C35 124.36(19)
O2 C36 C31 115.67(17)
C35 C36 C31 119.97(19)
C34 C37 H37A 109.5
C34 C37 H37B 109.5
H37A C37 H37B 109.5
C34 C37 H37C 109.5
H37A C37 H37C 109.5
H37B C37 H37C 109.5
O1 C38 C39 113.07(18)
O1 C38 H38A 109.0
C39 C38 H38A 109.0
O1 C38 H38B 109.0
C39 C38 H38B 109.0
H38A C38 H38B 107.8
C38 C39 C40 111.89(18)
C38 C39 H39A 109.2
C40 C39 H39A 109.2
C38 C39 H39B 109.2
C40 C39 H39B 109.2
H39A C39 H39B 107.9
C41 C40 C39 113.71(18)
C41 C40 H40A 108.8
C39 C40 H40A 108.8
C41 C40 H40B 108.8
C39 C40 H40B 108.8
H40A C40 H40B 107.7
C40 C41 C42 113.41(18)
C40 C41 H41A 108.9
C42 C41 H41A 108.9
C40 C41 H41B 108.9
C42 C41 H41B 108.9
H41A C41 H41B 107.7
C41 C42 C43 113.44(18)
C41 C42 H42A 108.9
C43 C42 H42A 108.9
C41 C42 H42B 108.9
C43 C42 H42B 108.9
H42A C42 H42B 107.7
C44 C43 C42 113.28(18)
C44 C43 H43A 108.9
C42 C43 H43A 108.9
C44 C43 H43B 108.9
C42 C43 H43B 108.9
H43A C43 H43B 107.7
C43 C44 C45 112.67(18)
C43 C44 H44A 109.1
C45 C44 H44A 109.1
C43 C44 H44B 109.1
C45 C44 H44B 109.1
H44A C44 H44B 107.8
C44 C45 H45A 109.5
C44 C45 H45B 109.5
H45A C45 H45B 109.5
C44 C45 H45C 109.5
H45A C45 H45C 109.5
H45B C45 H45C 109.5
O2 C46 C47 107.80(16)
O2 C46 H46A 110.1
C47 C46 H46A 110.1
O2 C46 H46B 110.1
C47 C46 H46B 110.1
H46A C46 H46B 108.5
C46 C47 C48 115.33(18)
C46 C47 H47A 108.4
C48 C47 H47A 108.4
C46 C47 H47B 108.4
C48 C47 H47B 108.4
H47A C47 H47B 107.5
C49 C48 C47 114.36(17)
C49 C48 H48A 108.7
C47 C48 H48A 108.7
C49 C48 H48B 108.7
C47 C48 H48B 108.7
H48A C48 H48B 107.6
C48 C49 C50 113.05(17)
C48 C49 H49A 109.0
C50 C49 H49A 109.0
C48 C49 H49B 109.0
C50 C49 H49B 109.0
H49A C49 H49B 107.8
C51 C50 C49 113.98(17)
C51 C50 H50A 108.8
C49 C50 H50A 108.8
C51 C50 H50B 108.8
C49 C50 H50B 108.8
H50A C50 H50B 107.7
C52 C51 C50 114.94(18)
C52 C51 H51A 108.5
C50 C51 H51A 108.5
C52 C51 H51B 108.5
C50 C51 H51B 108.5
H51A C51 H51B 107.5
C53 C52 C51 114.86(19)
C53 C52 H52A 108.6
C51 C52 H52A 108.6
C53 C52 H52B 108.6
C51 C52 H52B 108.6
H52A C52 H52B 107.5
C52 C53 H53A 109.5
C52 C53 H53B 109.5
H53A C53 H53B 109.5
C52 C53 H53C 109.5
H53A C53 H53C 109.5
H53B C53 H53C 109.5

loop_
_geom_bond_atom_site_label_1
_geom_bond_atom_site_label_2
_geom_bond_distance
S1 C24 1.740(2)
S1 C25 1.744(2)
S2 C30 1.745(2)
S2 C24 1.757(2)
O1 C32 1.364(2)
O1 C38 1.440(3)
O2 C36 1.361(2)
O2 C46 1.438(2)
N1 C12 1.398(2)
N1 C1 1.419(2)
N1 C31 1.426(2)
N2 C22 1.154(3)
N3 C23 1.151(3)
C1 C2 1.357(3)
C1 C10 1.407(3)
C2 C3 1.461(3)
C2 H2 0.9500
C3 C24 1.389(3)
C3 C4 1.492(3)
C4 C5 1.407(3)
C4 C9 1.420(3)
C5 C6 1.395(3)
C5 H5 0.9500
C6 C7 1.387(3)
C6 H6 0.9500
C7 C8 1.403(3)
C7 H7 0.9500
C8 C9 1.424(3)
C8 C17 1.479(3)
C9 C10 1.398(3)
C10 C11 1.352(3)
C11 C16 1.391(3)
C11 C12 1.406(3)
C12 C13 1.377(3)
C13 C14 1.437(3)
C13 H13 0.9500
C14 C21 1.411(3)
C14 C15 1.492(3)
C15 C20 1.401(3)
C15 C16 1.413(3)
C16 C17 1.428(3)
C17 C18 1.398(3)
C18 C19 1.387(3)
C18 H18 0.9500
C19 C20 1.397(3)
C19 H19 0.9500
C20 H20 0.9500
C21 C22 1.421(3)
C21 C23 1.430(3)
C25 C30 1.392(3)
C25 C26 1.393(3)
C26 C27 1.385(3)
C26 H26 0.9500
C27 C28 1.393(3)
C27 H27 0.9500
C28 C29 1.385(3)
C28 H28 0.9500
C29 C30 1.392(3)
C29 H29 0.9500
C31 C36 1.395(3)
C31 C32 1.398(3)
C32 C33 1.394(3)
C33 C34 1.389(3)
C33 H33 0.9500
C34 C35 1.394(3)
C34 C37 1.508(3)
C35 C36 1.394(3)
C35 H35 0.9500
C37 H37A 0.9800
C37 H37B 0.9800
C37 H37C 0.9800
C38 C39 1.512(3)
C38 H38A 0.9900
C38 H38B 0.9900
C39 C40 1.524(3)
C39 H39A 0.9900
C39 H39B 0.9900
C40 C41 1.522(3)
C40 H40A 0.9900
C40 H40B 0.9900
C41 C42 1.523(3)
C41 H41A 0.9900
C41 H41B 0.9900
C42 C43 1.525(3)
C42 H42A 0.9900
C42 H42B 0.9900
C43 C44 1.524(3)
C43 H43A 0.9900
C43 H43B 0.9900
C44 C45 1.528(3)
C44 H44A 0.9900
C44 H44B 0.9900
C45 H45A 0.9800
C45 H45B 0.9800
C45 H45C 0.9800
C46 C47 1.512(3)
C46 H46A 0.9900
C46 H46B 0.9900
C47 C48 1.530(3)
C47 H47A 0.9900
C47 H47B 0.9900
C48 C49 1.526(3)
C48 H48A 0.9900
C48 H48B 0.9900
C49 C50 1.528(3)
C49 H49A 0.9900
C49 H49B 0.9900
C50 C51 1.528(3)
C50 H50A 0.9900
C50 H50B 0.9900
C51 C52 1.527(3)
C51 H51A 0.9900
C51 H51B 0.9900
C52 C53 1.516(3)
C52 H52A 0.9900
C52 H52B 0.9900
C53 H53A 0.9800
C53 H53B 0.9800
C53 H53C 0.9800
